data_7221699
loop_
_publ_author_name
'Zheng, Tao'
'Cai, Zhong-Sheng'
'Nie, Wei-Xuan'
'Ren, Min'
'Bao, Song-Song'
'Zheng, Li-Min'

_publ_section_title
;
 Modulating the microporosity of cobalt phosphonates via positional
 isomerism of co-linkers
;
_journal_issue 46
_journal_name_full CrystEngComm
_journal_page_first 8926
_journal_paper_doi 10.1039/C5CE01087J
_journal_volume 17
_journal_year 2015
_chemical_formula_moiety 'C46 H40 Co5 N8 O22 P2, 6(H2 O)'
_chemical_formula_sum 'C46 H52 Co5 N8 O28 P2'
_chemical_formula_weight 1521.54
_chemical_name_systematic
;
 ?
;
_space_group_crystal_system triclinic
_space_group_IT_number 2
_space_group_name_Hall '-P 1'
_space_group_name_H-M_alt 'P -1'
_symmetry_space_group_name_Hall '-P 1'
_symmetry_space_group_name_H-M 'P -1'
_atom_sites_solution_hydrogens mixed
_audit_creation_method SHELXL-2013
_audit_update_record
;
2015-06-04 deposited with the CCDC.
2015-07-31 downloaded from the CCDC.
;
_cell_angle_alpha 100.151(9)
_cell_angle_beta 91.372(9)
_cell_angle_gamma 91.776(9)
_cell_formula_units_Z 1
_cell_length_a 9.247(4)
_cell_length_b 9.970(5)
_cell_length_c 15.025(8)
_cell_measurement_reflns_used 1580
_cell_measurement_temperature 173(2)
_cell_measurement_theta_max 25.383
_cell_measurement_theta_min 2.755
_cell_volume 1362.2(12)
_computing_cell_refinement SMART
_computing_data_collection 'SMART (Bruker, 2000)'
_computing_data_reduction 'SAINT (Bruker, 2000)'
_computing_molecular_graphics SHELXTL
_computing_publication_material SHELXTL
_computing_structure_refinement 'SHELXL-2013 (Sheldrick, 2013)'
_computing_structure_solution 'SHELXTL (Bruker, 2000)'
_diffrn_ambient_temperature 173(2)
_diffrn_measured_fraction_theta_full 0.993
_diffrn_measured_fraction_theta_max 0.992
_diffrn_measurement_device_type 'Bruker APEX CCD'
_diffrn_radiation_type MoK\a
_diffrn_radiation_wavelength 0.71073
_diffrn_reflns_av_R_equivalents 0.0550
_diffrn_reflns_av_unetI/netI 0.1032
_diffrn_reflns_laue_measured_fraction_full 0.993
_diffrn_reflns_laue_measured_fraction_max 0.992
_diffrn_reflns_limit_h_max 11
_diffrn_reflns_limit_h_min -11
_diffrn_reflns_limit_k_max 12
_diffrn_reflns_limit_k_min -11
_diffrn_reflns_limit_l_max 18
_diffrn_reflns_limit_l_min -18
_diffrn_reflns_number 10459
_diffrn_reflns_point_group_measured_fraction_full 0.993
_diffrn_reflns_point_group_measured_fraction_max 0.992
_diffrn_reflns_theta_full 25.242
_diffrn_reflns_theta_max 25.997
_diffrn_reflns_theta_min 1.377
_exptl_absorpt_coefficient_mu 1.652
_exptl_absorpt_correction_T_max 0.876
_exptl_absorpt_correction_T_min 0.788
_exptl_absorpt_correction_type multi-scan
_exptl_absorpt_process_details 'SADABS, Bruker(2000)'
_exptl_crystal_colour blue
_exptl_crystal_density_diffrn 1.855
_exptl_crystal_description lamellar
_exptl_crystal_F_000 773
_exptl_crystal_size_max 0.180
_exptl_crystal_size_mid 0.120
_exptl_crystal_size_min 0.080
_refine_diff_density_max 0.472
_refine_diff_density_min -0.620
_refine_diff_density_rms 0.118
_refine_ls_extinction_method none
_refine_ls_goodness_of_fit_ref 1.002
_refine_ls_hydrogen_treatment constr
_refine_ls_matrix_type full
_refine_ls_number_parameters 403
_refine_ls_number_reflns 5323
_refine_ls_number_restraints 87
_refine_ls_restrained_S_all 0.996
_refine_ls_R_factor_all 0.0998
_refine_ls_R_factor_gt 0.0483
_refine_ls_shift/su_max 0.001
_refine_ls_shift/su_mean 0.000
_refine_ls_structure_factor_coef Fsqd
_refine_ls_weighting_details 'w=1/[\s^2^(Fo^2^)+(0.0205P)^2^] where P=(Fo^2^+2Fc^2^)/3'
_refine_ls_weighting_scheme calc
_refine_ls_wR_factor_gt 0.0720
_refine_ls_wR_factor_ref 0.0802
_reflns_Friedel_coverage 0.000
_reflns_number_gt 3377
_reflns_number_total 5323
_reflns_threshold_expression 'I > 2\s(I)'
_cod_data_source_file c5ce01087j2.cif
_cod_data_source_block mo_20110915F_0m
_cod_depositor_comments 'Adding full bibliography for 7221696--7221699.cif.'
_cod_database_code 7221699
_shelx_space_group_comment
;
The symmetry employed for this shelxl refinement is uniquely defined
by the following loop, which should always be used as a source of
symmetry information in preference to the above space-group names.
They are only intended as comments.
;
_shelx_estimated_absorpt_t_min 0.755
_shelx_estimated_absorpt_t_max 0.879
_shelxl_version_number 2013-4

loop_
_space_group_symop_operation_xyz
'x, y, z'
'-x, -y, -z'

loop_
_atom_site_label
_atom_site_type_symbol
_atom_site_fract_x
_atom_site_fract_y
_atom_site_fract_z
_atom_site_U_iso_or_equiv
_atom_site_adp_type
_atom_site_occupancy
_atom_site_site_symmetry_order
_atom_site_calc_flag
_atom_site_refinement_flags_posn
_atom_site_refinement_flags_adp
_atom_site_refinement_flags_occupancy
Co1 Co 1.0000 1.0000 0.0000 0.0106(2) Uani 1 2 d S . P
Co2 Co 1.06792(6) 0.84395(6) -0.19347(4) 0.01289(15) Uani 1 1 d . . .
Co3 Co 0.82937(6) 0.61331(6) 0.06252(4) 0.01332(15) Uani 1 1 d . . .
P1 P 1.11377(11) 0.71019(11) -0.00617(8) 0.0121(3) Uani 1 1 d . . .
O1 O 1.1387(3) 0.5755(3) -0.06563(19) 0.0144(7) Uani 1 1 d . . .
O2 O 1.0508(3) 0.8082(3) -0.06195(18) 0.0113(7) Uani 1 1 d . . .
O3 O 1.0232(3) 0.6971(3) 0.07560(19) 0.0144(7) Uani 1 1 d . . .
O4 O 1.0840(3) 0.9976(3) 0.13207(18) 0.0129(7) Uani 1 1 d . . .
O5 O 1.2136(3) 0.9633(3) 0.2512(2) 0.0202(8) Uani 1 1 d . . .
O6 O 1.7432(3) 1.0448(3) 0.15950(19) 0.0145(6) Uani 1 1 d . U .
O7 O 1.8068(3) 0.9153(3) 0.03119(19) 0.0145(6) Uani 1 1 d . U .
O8 O 1.7245(3) 0.6297(3) -0.04902(19) 0.0151(7) Uani 1 1 d . . .
O9 O 1.6493(3) 0.7621(3) -0.14274(19) 0.0167(7) Uani 1 1 d . . .
O1W O 0.8907(3) 0.7111(3) -0.23268(19) 0.0175(7) Uani 1 1 d . . .
H1WA H 0.8077 0.7306 -0.2120 0.026 Uiso 1 1 d R U .
H1WB H 0.9142 0.6336 -0.2220 0.026 Uiso 1 1 d R U .
O2W O 1.0368(3) 0.9266(3) -0.31165(19) 0.0206(7) Uani 1 1 d . . .
H2WA H 0.9536 0.9607 -0.3074 0.031 Uiso 1 1 d R U .
H2WB H 1.0470 0.8786 -0.3636 0.031 Uiso 1 1 d R U .
O3W O 0.8362(3) 0.4491(3) 0.80709(19) 0.0246(8) Uani 1 1 d . . .
H3WA H 0.7858 0.4998 0.8448 0.037 Uiso 1 1 d R U .
H3WB H 0.8847 0.4033 0.8393 0.037 Uiso 1 1 d R U .
O4W O 0.8574(4) 0.2510(3) 0.6520(2) 0.0479(11) Uani 1 1 d . . .
H4WA H 0.8500 0.1793 0.6752 0.072 Uiso 1 1 d R U .
H4WB H 0.8530 0.3216 0.6928 0.072 Uiso 1 1 d R U .
O5W O 0.9330(4) 0.2556(4) 0.4753(2) 0.0502(11) Uani 1 1 d . . .
H5WA H 0.9182 0.3335 0.4620 0.075 Uiso 1 1 d R U .
H5WB H 0.9186 0.2557 0.5310 0.075 Uiso 1 1 d R U .
N1 N 0.7114(4) 0.6773(4) 0.1700(2) 0.0168(9) Uani 1 1 d . . .
N2 N 0.6264(4) 0.8099(4) 0.2871(2) 0.0192(9) Uani 1 1 d . . .
N3 N 0.3978(4) 0.5990(4) 0.6844(2) 0.0186(9) Uani 1 1 d . . .
N4 N 0.1997(4) 0.6873(3) 0.7435(2) 0.0165(9) Uani 1 1 d . . .
C1 C 1.2868(4) 0.7839(4) 0.0343(3) 0.0093(8) Uani 1 1 d . U .
C2 C 1.3120(4) 0.8910(4) 0.1079(3) 0.0115(8) Uani 1 1 d . U .
C3 C 1.4536(4) 0.9406(4) 0.1261(3) 0.0111(8) Uani 1 1 d . U .
H3 H 1.4730 1.0092 0.1779 0.013 Uiso 1 1 calc R U .
C4 C 1.5677(4) 0.8950(4) 0.0724(3) 0.0117(7) Uani 1 1 d . U .
C5 C 1.5412(4) 0.7893(4) -0.0011(3) 0.0111(8) Uani 1 1 d . U .
C6 C 1.4023(4) 0.7349(4) -0.0184(3) 0.0122(9) Uani 1 1 d . U .
H6 H 1.3848 0.6617 -0.0676 0.015 Uiso 1 1 calc R U .
C7 C 1.1943(4) 0.9528(4) 0.1685(3) 0.0121(9) Uani 1 1 d . U .
C8 C 1.7171(4) 0.9571(4) 0.0890(3) 0.0126(6) Uani 1 1 d . U .
C9 C 1.6498(4) 0.7290(4) -0.0680(3) 0.0137(10) Uani 1 1 d . . .
C10 C 0.7423(5) 0.7799(5) 0.2365(3) 0.0196(11) Uani 1 1 d . . .
H10 H 0.8341 0.8262 0.2471 0.024 Uiso 1 1 calc R U .
C11 C 0.5691(5) 0.6399(5) 0.1791(3) 0.0201(11) Uani 1 1 d . . .
H11 H 0.5164 0.5680 0.1407 0.024 Uiso 1 1 calc R U .
C12 C 0.5160(5) 0.7215(4) 0.2511(3) 0.0193(11) Uani 1 1 d . . .
H12 H 0.4205 0.7181 0.2726 0.023 Uiso 1 1 calc R U .
C13 C 0.6201(6) 0.9155(5) 0.3683(3) 0.0287(12) Uani 1 1 d . . .
H13A H 0.5377 0.9747 0.3623 0.034 Uiso 1 1 calc R U .
H13B H 0.7103 0.9729 0.3757 0.034 Uiso 1 1 calc R U .
C14 C 0.6016(5) 0.8478(4) 0.4499(3) 0.0224(11) Uani 1 1 d . . .
C15 C 0.4650(5) 0.8051(5) 0.4698(3) 0.0255(12) Uani 1 1 d . . .
H15 H 0.3830 0.8305 0.4381 0.031 Uiso 1 1 calc R U .
C16 C 0.4465(5) 0.7255(5) 0.5354(3) 0.0253(12) Uani 1 1 d . . .
H16 H 0.3519 0.6944 0.5473 0.030 Uiso 1 1 calc R U .
C17 C 0.5636(5) 0.6908(4) 0.5839(3) 0.0182(10) Uani 1 1 d . . .
C18 C 0.7022(5) 0.7396(5) 0.5666(3) 0.0255(12) Uani 1 1 d . . .
H18 H 0.7840 0.7196 0.6008 0.031 Uiso 1 1 calc R U .
C19 C 0.7190(5) 0.8167(5) 0.4998(3) 0.0272(12) Uani 1 1 d . . .
H19 H 0.8130 0.8490 0.4879 0.033 Uiso 1 1 calc R U .
C20 C 0.5453(4) 0.5994(4) 0.6526(3) 0.0208(11) Uani 1 1 d . . .
H20A H 0.5697 0.5054 0.6254 0.025 Uiso 1 1 calc R U .
H20B H 0.6131 0.6308 0.7046 0.025 Uiso 1 1 calc R U .
C21 C 0.3406(5) 0.7044(4) 0.7390(3) 0.0183(11) Uani 1 1 d . . .
H21 H 0.3951 0.7815 0.7702 0.022 Uiso 1 1 calc R U .
C22 C 0.2859(5) 0.5107(4) 0.6513(3) 0.0203(11) Uani 1 1 d . . .
H22 H 0.2918 0.4273 0.6101 0.024 Uiso 1 1 calc R U .
C23 C 0.1659(5) 0.5648(5) 0.6884(3) 0.0222(11) Uani 1 1 d . . .
H23 H 0.0713 0.5243 0.6780 0.027 Uiso 1 1 calc R U .

loop_
_atom_site_aniso_label
_atom_site_aniso_U_11
_atom_site_aniso_U_22
_atom_site_aniso_U_33
_atom_site_aniso_U_23
_atom_site_aniso_U_13
_atom_site_aniso_U_12
Co1 0.0071(4) 0.0084(5) 0.0158(5) 0.0012(4) 0.0014(4) -0.0026(4)
Co2 0.0103(3) 0.0105(3) 0.0175(4) 0.0017(3) 0.0015(3) -0.0030(3)
Co3 0.0094(3) 0.0094(3) 0.0209(4) 0.0021(3) 0.0020(3) -0.0016(3)
P1 0.0084(6) 0.0081(6) 0.0196(7) 0.0027(5) 0.0003(5) -0.0030(5)
O1 0.0153(16) 0.0056(15) 0.0209(18) -0.0005(13) -0.0004(13) -0.0027(13)
O2 0.0102(15) 0.0080(16) 0.0161(16) 0.0035(13) 0.0020(13) -0.0015(12)
O3 0.0106(16) 0.0168(17) 0.0173(17) 0.0071(14) 0.0019(13) -0.0027(13)
O4 0.0076(15) 0.0107(16) 0.0197(18) 0.0006(13) 0.0013(13) 0.0000(12)
O5 0.0150(17) 0.030(2) 0.0157(18) 0.0042(15) -0.0001(14) 0.0022(15)
O6 0.0096(13) 0.0106(14) 0.0223(14) 0.0008(11) 0.0010(12) -0.0032(11)
O7 0.0090(13) 0.0129(14) 0.0213(14) 0.0027(12) 0.0031(11) -0.0036(11)
O8 0.0125(16) 0.0119(16) 0.0206(18) 0.0013(14) 0.0011(13) 0.0030(13)
O9 0.0134(16) 0.0198(18) 0.0175(18) 0.0046(15) 0.0039(14) 0.0003(14)
O1W 0.0094(15) 0.0150(17) 0.0275(19) 0.0021(14) 0.0026(14) -0.0029(13)
O2W 0.0194(17) 0.0227(19) 0.0203(18) 0.0054(15) 0.0030(14) 0.0012(15)
O3W 0.0282(19) 0.0247(19) 0.0212(19) 0.0034(15) 0.0013(15) 0.0072(15)
O4W 0.080(3) 0.029(2) 0.032(2) 0.0008(18) 0.010(2) -0.001(2)
O5W 0.049(2) 0.070(3) 0.030(2) 0.002(2) 0.0071(19) 0.015(2)
N1 0.018(2) 0.015(2) 0.018(2) 0.0029(18) 0.0050(17) 0.0005(17)
N2 0.029(2) 0.012(2) 0.015(2) -0.0001(17) 0.0067(18) -0.0001(18)
N3 0.019(2) 0.019(2) 0.018(2) 0.0024(18) 0.0064(18) 0.0016(18)
N4 0.015(2) 0.013(2) 0.020(2) 0.0006(17) 0.0026(17) -0.0049(17)
C1 0.0076(18) 0.0052(18) 0.017(2) 0.0063(16) -0.0005(16) -0.0003(15)
C2 0.0113(17) 0.0079(18) 0.0164(19) 0.0053(15) 0.0003(16) 0.0017(15)
C3 0.0121(18) 0.0058(19) 0.016(2) 0.0040(16) 0.0011(16) -0.0023(16)
C4 0.0095(14) 0.0072(15) 0.0194(16) 0.0053(13) 0.0003(13) -0.0029(13)
C5 0.0083(18) 0.0083(19) 0.018(2) 0.0050(16) -0.0006(17) -0.0001(16)
C6 0.0089(18) 0.0074(19) 0.020(2) 0.0024(17) -0.0024(16) -0.0040(16)
C7 0.009(2) 0.010(2) 0.016(2) 0.0028(18) 0.0000(17) -0.0061(17)
C8 0.0097(12) 0.0085(13) 0.0200(13) 0.0047(11) 0.0006(11) -0.0029(11)
C9 0.007(2) 0.011(2) 0.022(3) 0.000(2) 0.002(2) -0.0052(18)
C10 0.017(3) 0.022(3) 0.023(3) 0.009(2) 0.008(2) -0.002(2)
C11 0.014(2) 0.017(3) 0.030(3) 0.007(2) -0.001(2) -0.001(2)
C12 0.016(2) 0.015(3) 0.027(3) 0.005(2) 0.007(2) -0.002(2)
C13 0.043(3) 0.018(3) 0.024(3) -0.001(2) 0.011(2) 0.002(2)
C14 0.033(3) 0.015(3) 0.017(3) -0.003(2) 0.007(2) -0.002(2)
C15 0.025(3) 0.026(3) 0.025(3) 0.003(2) 0.003(2) 0.007(2)
C16 0.012(2) 0.032(3) 0.033(3) 0.007(2) 0.006(2) -0.002(2)
C17 0.017(2) 0.018(3) 0.018(3) -0.001(2) 0.004(2) 0.002(2)
C18 0.016(3) 0.032(3) 0.026(3) 0.002(2) -0.002(2) -0.004(2)
C19 0.031(3) 0.020(3) 0.027(3) -0.005(2) 0.006(2) -0.012(2)
C20 0.019(3) 0.022(3) 0.021(3) 0.001(2) 0.002(2) 0.003(2)
C21 0.019(3) 0.011(2) 0.024(3) 0.001(2) 0.002(2) 0.000(2)
C22 0.019(3) 0.012(3) 0.027(3) -0.002(2) 0.003(2) -0.005(2)
C23 0.017(3) 0.021(3) 0.027(3) 0.002(2) 0.002(2) -0.006(2)

loop_
_atom_type_symbol
_atom_type_description
_atom_type_scat_dispersion_real
_atom_type_scat_dispersion_imag
_atom_type_scat_source
C C 0.0033 0.0016 'International Tables Vol C Tables 4.2.6.8 and 6.1.1.4'
H H 0.0000 0.0000 'International Tables Vol C Tables 4.2.6.8 and 6.1.1.4'
N N 0.0061 0.0033 'International Tables Vol C Tables 4.2.6.8 and 6.1.1.4'
O O 0.0106 0.0060 'International Tables Vol C Tables 4.2.6.8 and 6.1.1.4'
P P 0.1023 0.0942 'International Tables Vol C Tables 4.2.6.8 and 6.1.1.4'
Co Co 0.3494 0.9721 'International Tables Vol C Tables 4.2.6.8 and 6.1.1.4'

loop_
_geom_angle_atom_site_label_1
_geom_angle_atom_site_label_2
_geom_angle_atom_site_label_3
_geom_angle
_geom_angle_site_symmetry_1
_geom_angle_site_symmetry_3
O2 Co1 O2 180.00(13) . 2_775
O2 Co1 O7 93.01(11) . 2_875
O2 Co1 O7 86.99(11) 2_775 2_875
O2 Co1 O7 86.99(11) . 1_455
O2 Co1 O7 93.01(11) 2_775 1_455
O7 Co1 O7 180.0 2_875 1_455
O2 Co1 O4 80.29(10) . 2_775
O2 Co1 O4 99.71(10) 2_775 2_775
O7 Co1 O4 90.59(11) 2_875 2_775
O7 Co1 O4 89.41(11) 1_455 2_775
O2 Co1 O4 99.71(10) . .
O2 Co1 O4 80.29(10) 2_775 .
O7 Co1 O4 89.41(11) 2_875 .
O7 Co1 O4 90.59(11) 1_455 .
O4 Co1 O4 180.0 2_775 .
O6 Co2 O2 90.98(11) 2_875 .
O6 Co2 O1W 173.24(11) 2_875 .
O2 Co2 O1W 89.44(11) . .
O6 Co2 O2W 92.39(11) 2_875 .
O2 Co2 O2W 161.71(10) . .
O1W Co2 O2W 89.30(11) . .
O6 Co2 N4 85.93(13) 2_875 1_654
O2 Co2 N4 104.22(12) . 1_654
O1W Co2 N4 87.43(13) . 1_654
O2W Co2 N4 93.95(13) . 1_654
O6 Co2 O4 97.69(11) 2_875 2_775
O2 Co2 O4 76.90(10) . 2_775
O1W Co2 O4 88.97(11) . 2_775
O2W Co2 O4 84.84(11) . 2_775
N4 Co2 O4 176.22(12) 1_654 2_775
O1 Co3 O3 103.66(12) 2_765 .
O1 Co3 O8 109.88(12) 2_765 1_455
O3 Co3 O8 114.89(12) . 1_455
O1 Co3 N1 105.07(13) 2_765 .
O3 Co3 N1 111.74(14) . .
O8 Co3 N1 110.89(13) 1_455 .
O1 P1 O2 110.07(16) . .
O1 P1 O3 113.22(17) . .
O2 P1 O3 112.27(16) . .
O1 P1 C1 107.53(18) . .
O2 P1 C1 105.28(17) . .
O3 P1 C1 108.03(18) . .
P1 O1 Co3 142.73(19) . 2_765
P1 O2 Co1 119.68(16) . .
P1 O2 Co2 136.43(16) . .
Co1 O2 Co2 98.87(11) . .
P1 O3 Co3 121.84(17) . .
C7 O4 Co1 137.8(3) . .
C7 O4 Co2 128.7(3) . 2_775
Co1 O4 Co2 92.00(10) . 2_775
C8 O6 Co2 126.7(3) . 2_875
C8 O7 Co1 131.2(3) . 1_655
C9 O8 Co3 129.7(3) . 1_655
Co2 O1W H1WA 120.1 . .
Co2 O1W H1WB 106.7 . .
H1WA O1W H1WB 110.1 . .
Co2 O2W H2WA 105.4 . .
Co2 O2W H2WB 121.0 . .
H2WA O2W H2WB 111.1 . .
H3WA O3W H3WB 104.2 . .
H4WA O4W H4WB 110.4 . .
H5WA O5W H5WB 110.9 . .
C10 N1 C11 106.2(4) . .
C10 N1 Co3 127.4(3) . .
C11 N1 Co3 125.2(3) . .
C10 N2 C12 107.5(4) . .
C10 N2 C13 126.4(4) . .
C12 N2 C13 126.0(4) . .
C21 N3 C22 106.9(4) . .
C21 N3 C20 124.1(4) . .
C22 N3 C20 127.5(4) . .
C21 N4 C23 105.2(4) . .
C21 N4 Co2 122.3(3) . 1_456
C23 N4 Co2 131.6(3) . 1_456
C6 C1 C2 119.4(4) . .
C6 C1 P1 114.6(3) . .
C2 C1 P1 125.8(3) . .
C3 C2 C1 117.6(4) . .
C3 C2 C7 118.8(4) . .
C1 C2 C7 123.6(4) . .
C4 C3 C2 123.1(4) . .
C4 C3 H3 118.5 . .
C2 C3 H3 118.5 . .
C3 C4 C5 118.7(4) . .
C3 C4 C8 122.3(4) . .
C5 C4 C8 119.0(4) . .
C6 C5 C4 119.1(4) . .
C6 C5 C9 114.5(4) . .
C4 C5 C9 126.3(4) . .
C5 C6 C1 122.0(4) . .
C5 C6 H6 119.0 . .
C1 C6 H6 119.0 . .
O5 C7 O4 123.5(4) . .
O5 C7 C2 118.0(4) . .
O4 C7 C2 118.4(4) . .
O7 C8 O6 125.4(4) . .
O7 C8 C4 115.9(4) . .
O6 C8 C4 118.7(4) . .
O9 C9 O8 122.5(4) . .
O9 C9 C5 118.7(4) . .
O8 C9 C5 118.0(4) . .
N1 C10 N2 110.6(4) . .
N1 C10 H10 124.7 . .
N2 C10 H10 124.7 . .
C12 C11 N1 109.1(4) . .
C12 C11 H11 125.5 . .
N1 C11 H11 125.5 . .
C11 C12 N2 106.6(4) . .
C11 C12 H12 126.7 . .
N2 C12 H12 126.7 . .
N2 C13 C14 109.0(4) . .
N2 C13 H13A 109.9 . .
C14 C13 H13A 109.9 . .
N2 C13 H13B 109.9 . .
C14 C13 H13B 109.9 . .
H13A C13 H13B 108.3 . .
C15 C14 C19 119.2(5) . .
C15 C14 C13 118.9(4) . .
C19 C14 C13 121.6(4) . .
C14 C15 C16 120.4(4) . .
C14 C15 H15 119.8 . .
C16 C15 H15 119.8 . .
C17 C16 C15 120.7(4) . .
C17 C16 H16 119.7 . .
C15 C16 H16 119.7 . .
C16 C17 C18 118.9(4) . .
C16 C17 C20 121.1(4) . .
C18 C17 C20 120.0(4) . .
C19 C18 C17 119.6(4) . .
C19 C18 H18 120.2 . .
C17 C18 H18 120.2 . .
C18 C19 C14 121.1(5) . .
C18 C19 H19 119.4 . .
C14 C19 H19 119.4 . .
N3 C20 C17 111.6(3) . .
N3 C20 H20A 109.3 . .
C17 C20 H20A 109.3 . .
N3 C20 H20B 109.3 . .
C17 C20 H20B 109.3 . .
H20A C20 H20B 108.0 . .
N4 C21 N3 111.4(4) . .
N4 C21 H21 124.3 . .
N3 C21 H21 124.3 . .
C23 C22 N3 106.5(4) . .
C23 C22 H22 126.8 . .
N3 C22 H22 126.8 . .
C22 C23 N4 110.0(4) . .
C22 C23 H23 125.0 . .
N4 C23 H23 125.0 . .

loop_
_geom_bond_atom_site_label_1
_geom_bond_atom_site_label_2
_geom_bond_distance
_geom_bond_site_symmetry_2
Co1 O2 2.047(3) .
Co1 O2 2.047(3) 2_775
Co1 O7 2.052(3) 2_875
Co1 O7 2.052(3) 1_455
Co1 O4 2.118(3) 2_775
Co1 O4 2.118(3) .
Co2 O6 2.044(3) 2_875
Co2 O2 2.078(3) .
Co2 O1W 2.081(3) .
Co2 O2W 2.102(3) .
Co2 N4 2.115(3) 1_654
Co2 O4 2.237(3) 2_775
Co3 O1 1.923(3) 2_765
Co3 O3 1.945(3) .
Co3 O8 1.950(3) 1_455
Co3 N1 1.992(3) .
P1 O1 1.504(3) .
P1 O2 1.516(3) .
P1 O3 1.525(3) .
P1 C1 1.787(4) .
O1 Co3 1.923(3) 2_765
O4 C7 1.276(5) .
O4 Co2 2.237(3) 2_775
O5 C7 1.237(5) .
O6 C8 1.263(5) .
O6 Co2 2.044(3) 2_875
O7 C8 1.243(5) .
O7 Co1 2.052(3) 1_655
O8 C9 1.292(5) .
O8 Co3 1.950(3) 1_655
O9 C9 1.225(5) .
O1W H1WA 0.8500 .
O1W H1WB 0.8499 .
O2W H2WA 0.8500 .
O2W H2WB 0.8500 .
O3W H3WA 0.8487 .
O3W H3WB 0.8502 .
O4W H4WA 0.8500 .
O4W H4WB 0.8500 .
O5W H5WA 0.8500 .
O5W H5WB 0.8500 .
N1 C10 1.317(5) .
N1 C11 1.374(5) .
N2 C10 1.340(5) .
N2 C12 1.365(5) .
N2 C13 1.468(5) .
N3 C21 1.345(5) .
N3 C22 1.363(5) .
N3 C20 1.456(5) .
N4 C21 1.313(5) .
N4 C23 1.372(5) .
N4 Co2 2.115(3) 1_456
C1 C6 1.393(5) .
C1 C2 1.405(5) .
C2 C3 1.389(5) .
C2 C7 1.512(5) .
C3 C4 1.384(5) .
C3 H3 0.9500 .
C4 C5 1.396(6) .
C4 C8 1.493(5) .
C5 C6 1.380(5) .
C5 C9 1.501(5) .
C6 H6 0.9500 .
C10 H10 0.9500 .
C11 C12 1.346(6) .
C11 H11 0.9500 .
C12 H12 0.9500 .
C13 C14 1.510(6) .
C13 H13A 0.9900 .
C13 H13B 0.9900 .
C14 C15 1.377(6) .
C14 C19 1.378(6) .
C15 C16 1.381(6) .
C15 H15 0.9500 .
C16 C17 1.377(6) .
C16 H16 0.9500 .
C17 C18 1.403(6) .
C17 C20 1.502(6) .
C18 C19 1.377(6) .
C18 H18 0.9500 .
C19 H19 0.9500 .
C20 H20A 0.9900 .
C20 H20B 0.9900 .
C21 H21 0.9500 .
C22 C23 1.338(6) .
C22 H22 0.9500 .
C23 H23 0.9500 .

loop_
_geom_hbond_atom_site_label_D
_geom_hbond_atom_site_label_H
_geom_hbond_atom_site_label_A
_geom_hbond_distance_DH
_geom_hbond_distance_HA
_geom_hbond_distance_DA
_geom_hbond_angle_DHA
_geom_hbond_site_symmetry_A
C21 H21 O6 0.95 2.30 2.830(5) 114.3 2_776
C20 H20B O9 0.99 2.44 3.319(5) 147.4 1_456
O5W H5WB O4W 0.85 1.93 2.770(5) 171.8 .
O4W H4WB O3W 0.85 1.96 2.791(5) 165.1 .
O4W H4WA O5 0.85 2.03 2.857(5) 163.9 2_766
O3W H3WB O3 0.85 1.95 2.799(4) 172.7 2_766
O3W H3WA O8 0.85 1.98 2.799(4) 163.2 1_456
O2W H2WB O5W 0.85 1.97 2.813(5) 171.7 2_765
O2W H2WA O5 0.85 1.89 2.701(4) 158.2 2_775
O1W H1WB O3W 0.85 2.08 2.814(4) 144.8 1_554
O1W H1WA O9 0.85 1.82 2.653(4) 166.1 1_455

loop_
_geom_torsion_atom_site_label_1
_geom_torsion_atom_site_label_2
_geom_torsion_atom_site_label_3
_geom_torsion_atom_site_label_4
_geom_torsion
_geom_torsion_site_symmetry_1
_geom_torsion_site_symmetry_4
O2 P1 O1 Co3 -162.1(3) . 2_765
O3 P1 O1 Co3 -35.5(3) . 2_765
C1 P1 O1 Co3 83.7(3) . 2_765
O1 P1 O2 Co1 178.63(16) . .
O3 P1 O2 Co1 51.5(2) . .
C1 P1 O2 Co1 -65.8(2) . .
O1 P1 O2 Co2 -32.4(3) . .
O3 P1 O2 Co2 -159.5(2) . .
C1 P1 O2 Co2 83.2(3) . .
O1 P1 O3 Co3 -58.0(2) . .
O2 P1 O3 Co3 67.4(2) . .
C1 P1 O3 Co3 -176.98(18) . .
O1 P1 C1 C6 22.0(4) . .
O2 P1 C1 C6 -95.3(3) . .
O3 P1 C1 C6 144.5(3) . .
O1 P1 C1 C2 -163.3(3) . .
O2 P1 C1 C2 79.3(4) . .
O3 P1 C1 C2 -40.8(4) . .
C6 C1 C2 C3 -1.7(6) . .
P1 C1 C2 C3 -176.1(3) . .
C6 C1 C2 C7 179.2(4) . .
P1 C1 C2 C7 4.8(6) . .
C1 C2 C3 C4 3.8(6) . .
C7 C2 C3 C4 -177.1(4) . .
C2 C3 C4 C5 -3.3(6) . .
C2 C3 C4 C8 175.2(4) . .
C3 C4 C5 C6 0.7(6) . .
C8 C4 C5 C6 -177.9(4) . .
C3 C4 C5 C9 178.3(4) . .
C8 C4 C5 C9 -0.3(6) . .
C4 C5 C6 C1 1.2(6) . .
C9 C5 C6 C1 -176.6(4) . .
C2 C1 C6 C5 -0.7(6) . .
P1 C1 C6 C5 174.3(3) . .
Co1 O4 C7 O5 -177.6(3) . .
Co2 O4 C7 O5 20.5(6) 2_775 .
Co1 O4 C7 C2 6.0(6) . .
Co2 O4 C7 C2 -155.8(3) 2_775 .
C3 C2 C7 O5 -50.1(5) . .
C1 C2 C7 O5 129.0(4) . .
C3 C2 C7 O4 126.4(4) . .
C1 C2 C7 O4 -54.5(6) . .
Co1 O7 C8 O6 -21.5(6) 1_655 .
Co1 O7 C8 C4 159.4(3) 1_655 .
Co2 O6 C8 O7 6.1(6) 2_875 .
Co2 O6 C8 C4 -174.8(3) 2_875 .
C3 C4 C8 O7 -173.7(4) . .
C5 C4 C8 O7 4.9(6) . .
C3 C4 C8 O6 7.1(6) . .
C5 C4 C8 O6 -174.3(4) . .
Co3 O8 C9 O9 142.7(3) 1_655 .
Co3 O8 C9 C5 -47.9(5) 1_655 .
C6 C5 C9 O9 75.4(5) . .
C4 C5 C9 O9 -102.3(5) . .
C6 C5 C9 O8 -94.4(5) . .
C4 C5 C9 O8 87.9(5) . .
C11 N1 C10 N2 -0.3(5) . .
Co3 N1 C10 N2 167.7(3) . .
C12 N2 C10 N1 0.2(5) . .
C13 N2 C10 N1 178.3(4) . .
C10 N1 C11 C12 0.3(5) . .
Co3 N1 C11 C12 -168.1(3) . .
N1 C11 C12 N2 -0.1(5) . .
C10 N2 C12 C11 0.0(5) . .
C13 N2 C12 C11 -178.1(4) . .
C10 N2 C13 C14 -111.3(5) . .
C12 N2 C13 C14 66.4(6) . .
N2 C13 C14 C15 -82.6(5) . .
N2 C13 C14 C19 91.4(5) . .
C19 C14 C15 C16 -3.6(7) . .
C13 C14 C15 C16 170.5(4) . .
C14 C15 C16 C17 1.8(7) . .
C15 C16 C17 C18 1.2(7) . .
C15 C16 C17 C20 -177.4(4) . .
C16 C17 C18 C19 -2.3(7) . .
C20 C17 C18 C19 176.2(4) . .
C17 C18 C19 C14 0.5(7) . .
C15 C14 C19 C18 2.4(7) . .
C13 C14 C19 C18 -171.6(4) . .
C21 N3 C20 C17 -71.6(5) . .
C22 N3 C20 C17 92.8(5) . .
C16 C17 C20 N3 -21.9(6) . .
C18 C17 C20 N3 159.6(4) . .
C23 N4 C21 N3 -0.4(5) . .
Co2 N4 C21 N3 -170.7(3) 1_456 .
C22 N3 C21 N4 1.0(5) . .
C20 N3 C21 N4 168.2(4) . .
C21 N3 C22 C23 -1.2(5) . .
C20 N3 C22 C23 -167.7(4) . .
N3 C22 C23 N4 0.9(5) . .
C21 N4 C23 C22 -0.3(5) . .
Co2 N4 C23 C22 168.6(3) 1_456 .
